data_7207979
loop_
_publ_author_name
'Cheng, Lin'
'Zhang, Limin'
'Gou, Shaohua'
'Cao, Qingna'
'Wang, Jianquan'
'Fang, Lei'

_publ_section_title
;
 Metal-directed one-dimensional chiral zigzag chains and right-handed 61
 helix with multiple chiral components: luminescence and NLO properties
;
_journal_issue 11
_journal_name_full CrystEngComm
_journal_page_first 3888
_journal_paper_doi 10.1039/c2ce25043h
_journal_volume 14
_journal_year 2012
_chemical_formula_sum 'C19 H26 Ag N5 O4'
_chemical_formula_weight 496.32
_chemical_name_systematic
;
?
;
_space_group_IT_number 5
_symmetry_cell_setting monoclinic
_symmetry_space_group_name_Hall 'C 2y'
_symmetry_space_group_name_H-M 'C 1 2 1'
_atom_sites_solution_hydrogens geom
_atom_sites_solution_primary direct
_atom_sites_solution_secondary difmap
_audit_creation_method SHELXL-97
_cell_angle_alpha 90.00
_cell_angle_beta 90.773(3)
_cell_angle_gamma 90.00
_cell_formula_units_Z 4
_cell_length_a 13.419(3)
_cell_length_b 14.427(3)
_cell_length_c 10.793(2)
_cell_measurement_temperature 123(2)
_cell_volume 2089.3(7)
_computing_cell_refinement 'SMART (Bruker, 2000)'
_computing_data_collection 'SMART (Bruker, 2000)'
_computing_data_reduction 'SAINT (Bruker, 2000)'
_computing_molecular_graphics
;
ORTEPIII (Burnett & Johnson, 1996); ORTEP-3 for Windows (Farrugia, 1997);
PLATON (Spek, 2009)
;
_computing_publication_material 'SHELXTL (Bruker, 2000)'
_computing_structure_refinement 'SHELXL-97 (Sheldrick, 2008)'
_computing_structure_solution 'SHELXTL (Bruker, 2000)'
_diffrn_ambient_temperature 123(2)
_diffrn_measured_fraction_theta_full 0.994
_diffrn_measured_fraction_theta_max 0.994
_diffrn_measurement_device_type 'Bruker SMART APEX CCD'
_diffrn_measurement_method '\f and \w scan'
_diffrn_radiation_monochromator graphite
_diffrn_radiation_source 'fine-focus sealed tube'
_diffrn_radiation_type MoK\a
_diffrn_radiation_wavelength 0.71073
_diffrn_reflns_av_R_equivalents 0.0217
_diffrn_reflns_av_sigmaI/netI 0.0369
_diffrn_reflns_limit_h_max 16
_diffrn_reflns_limit_h_min -15
_diffrn_reflns_limit_k_max 17
_diffrn_reflns_limit_k_min -17
_diffrn_reflns_limit_l_max 13
_diffrn_reflns_limit_l_min -13
_diffrn_reflns_number 7045
_diffrn_reflns_theta_full 26.00
_diffrn_reflns_theta_max 26.00
_diffrn_reflns_theta_min 2.79
_exptl_absorpt_coefficient_mu 1.000
_exptl_absorpt_correction_T_max 0.8328
_exptl_absorpt_correction_T_min 0.7882
_exptl_absorpt_correction_type multi-scan
_exptl_absorpt_process_details 'SADABS (Sheldrick, 2008)'
_exptl_crystal_colour colorless
_exptl_crystal_density_diffrn 1.578
_exptl_crystal_density_method 'not measured'
_exptl_crystal_description block
_exptl_crystal_F_000 1016
_exptl_crystal_size_max 0.25
_exptl_crystal_size_mid 0.23
_exptl_crystal_size_min 0.19
_refine_diff_density_max 1.088
_refine_diff_density_min -1.162
_refine_diff_density_rms 0.120
_refine_ls_abs_structure_details 'Flack H D (1983), Acta Cryst. A39, 876-881'
_refine_ls_abs_structure_Flack 0.17(6)
_refine_ls_extinction_method none
_refine_ls_goodness_of_fit_ref 1.138
_refine_ls_hydrogen_treatment constr
_refine_ls_matrix_type full
_refine_ls_number_parameters 263
_refine_ls_number_reflns 3757
_refine_ls_number_restraints 1
_refine_ls_restrained_S_all 1.138
_refine_ls_R_factor_all 0.0470
_refine_ls_R_factor_gt 0.0457
_refine_ls_shift/su_max 0.000
_refine_ls_shift/su_mean 0.000
_refine_ls_structure_factor_coef Fsqd
_refine_ls_weighting_details 'calc w=1/[\s^2^(Fo^2^)+(0.0641P)^2^+8.2912P] where P=(Fo^2^+2Fc^2^)/3'
_refine_ls_weighting_scheme calc
_refine_ls_wR_factor_gt 0.1252
_refine_ls_wR_factor_ref 0.1264
_reflns_number_gt 3627
_reflns_number_total 3757
_reflns_threshold_expression >2sigma(I)
_cod_data_source_file c2ce25043h.txt
_cod_data_source_block 1
_cod_depositor_comments
;
The following automatic conversions were performed:

'_symmetry_cell_setting' value 'Monoclinic' changed to 'monoclinic'
according to /home/saulius/struct/CIF-dictionaries/cif_core.dic
dictionary named 'cif_core.dic' version 2.4.1 from 2010-06-29.

Automatic conversion script
Id: cif_fix_values 1715 2011-07-08 13:25:40Z adriana 
;
_cod_original_cell_volume 2089.4(7)
_cod_original_sg_symbol_H-M C2
_cod_database_code 7207979

loop_
_symmetry_equiv_pos_as_xyz
'x, y, z'
'-x, y, -z'
'x+1/2, y+1/2, z'
'-x+1/2, y+1/2, -z'

loop_
_atom_site_label
_atom_site_type_symbol
_atom_site_fract_x
_atom_site_fract_y
_atom_site_fract_z
_atom_site_U_iso_or_equiv
_atom_site_adp_type
_atom_site_occupancy
_atom_site_symmetry_multiplicity
_atom_site_calc_flag
_atom_site_refinement_flags
Ag1 Ag 0.0000 -0.80776(4) -0.5000 0.0335(2) Uani 1 2 d S
Ag2 Ag 0.0000 -1.00845(4) 0.0000 0.0338(2) Uani 1 2 d S
C1 C -0.0806(6) -0.9863(6) -0.3444(7) 0.030(2) Uani 1 1 d .
H1A H -0.0285 -1.0172 -0.3867 0.036 Uiso 1 1 calc R
C2 C -0.1761(6) -0.8521(8) -0.3194(9) 0.044(2) Uani 1 1 d .
H2A H -0.1953 -0.7915 -0.3445 0.053 Uiso 1 1 calc R
C3 C -0.2273(7) -0.8976(9) -0.2189(11) 0.053(3) Uani 1 1 d .
H3A H -0.2753 -0.8656 -0.1712 0.064 Uiso 1 1 calc R
C4 C -0.2039(7) -0.9887(8) -0.1947(8) 0.043(2) Uani 1 1 d .
H4A H -0.2410 -1.0206 -0.1336 0.051 Uiso 1 1 calc R
C5 C -0.1308(6) -1.0353(7) -0.2535(7) 0.031(2) Uani 1 1 d .
C6 C -0.0984(6) -1.1304(7) -0.2246(7) 0.0313(19) Uani 1 1 d .
H6A H -0.1513 -1.1743 -0.2508 0.038 Uiso 1 1 calc R
H6B H -0.0379 -1.1448 -0.2723 0.038 Uiso 1 1 calc R
C7 C -0.0187(7) -1.2271(7) -0.0663(8) 0.0290(19) Uani 1 1 d .
H7A H 0.0415 -1.2245 -0.1199 0.035 Uiso 1 1 calc R
C8 C -0.0739(6) -1.3178(6) -0.0987(6) 0.0386(17) Uani 1 1 d .
H8A H -0.1369 -1.3200 -0.0521 0.046 Uiso 1 1 calc R
H8B H -0.0913 -1.3173 -0.1882 0.046 Uiso 1 1 calc R
C9 C -0.0134(8) -1.4056(8) -0.0697(10) 0.043(2) Uani 1 1 d .
H9A H 0.0481 -1.4064 -0.1193 0.051 Uiso 1 1 calc R
H9B H -0.0531 -1.4614 -0.0908 0.051 Uiso 1 1 calc R
C10 C -0.0861(5) -0.8327(7) 0.1548(7) 0.032(3) Uani 1 1 d .
H10A H -0.0425 -0.7977 0.1045 0.038 Uiso 1 1 calc R
C11 C -0.1631(5) -0.9668(7) 0.2004(7) 0.0327(18) Uani 1 1 d .
H11A H -0.1740 -1.0306 0.1825 0.039 Uiso 1 1 calc R
C12 C -0.2127(7) -0.9293(9) 0.2945(9) 0.048(2) Uani 1 1 d .
H12A H -0.2580 -0.9661 0.3403 0.058 Uiso 1 1 calc R
C13 C -0.1986(6) -0.8375(7) 0.3256(7) 0.033(2) Uani 1 1 d .
H13A H -0.2318 -0.8100 0.3934 0.040 Uiso 1 1 calc R
C14 C -0.1341(6) -0.7879(6) 0.2535(8) 0.028(2) Uani 1 1 d .
C15 C -0.1166(6) -0.6839(7) 0.2778(7) 0.0310(18) Uani 1 1 d .
H15A H -0.0996 -0.6521 0.1996 0.037 Uiso 1 1 calc R
H15B H -0.1778 -0.6553 0.3108 0.037 Uiso 1 1 calc R
C16 C -0.0393(7) -0.5878(8) 0.4487(8) 0.030(2) Uani 1 1 d .
H16A H -0.1062 -0.5881 0.4885 0.036 Uiso 1 1 calc R
C17 C -0.0331(6) -0.5015(6) 0.3688(6) 0.0339(14) Uani 1 1 d .
H17A H -0.0877 -0.5021 0.3062 0.041 Uiso 1 1 calc R
H17B H 0.0310 -0.5011 0.3244 0.041 Uiso 1 1 calc R
C18 C -0.0410(7) -0.4140(7) 0.4490(9) 0.033(2) Uani 1 1 d .
H18A H -0.1074 -0.4116 0.4877 0.039 Uiso 1 1 calc R
H18B H -0.0337 -0.3583 0.3962 0.039 Uiso 1 1 calc R
C19 C 0.3451(8) -0.6673(8) 0.4197(12) 0.070(4) Uani 1 1 d .
H19A H 0.3985 -0.6237 0.4419 0.105 Uiso 1 1 calc R
H19B H 0.3525 -0.7239 0.4691 0.105 Uiso 1 1 calc R
H19C H 0.2804 -0.6388 0.4364 0.105 Uiso 1 1 calc R
N1 N -0.1013(5) -0.8960(6) -0.3772(6) 0.0317(16) Uani 1 1 d .
N2 N -0.0770(4) -1.1434(4) -0.0930(5) 0.0306(11) Uani 1 1 d .
N3 N -0.0991(5) -0.9202(6) 0.1299(7) 0.0347(17) Uani 1 1 d .
N4 N -0.0316(4) -0.6740(4) 0.3712(5) 0.0292(11) Uani 1 1 d .
N5 N 0.1530(5) -0.6520(7) 0.0962(7) 0.047(2) Uani 1 1 d .
O1 O 0.1563(10) -0.6302(11) 0.2241(11) 0.134(6) Uani 1 1 d .
H1B H 0.2122 -0.6451 0.2539 0.200 Uiso 1 1 calc R
O2 O 0.2376(6) -0.6638(6) 0.0598(9) 0.126(4) Uani 1 1 d .
O3 O 0.0690(7) -0.6493(7) 0.0521(9) 0.109(3) Uani 1 1 d .
O4 O 0.3506(4) -0.6883(6) 0.2991(6) 0.0470(16) Uani 1 1 d .

loop_
_atom_site_aniso_label
_atom_site_aniso_U_11
_atom_site_aniso_U_22
_atom_site_aniso_U_33
_atom_site_aniso_U_23
_atom_site_aniso_U_13
_atom_site_aniso_U_12
Ag1 0.0444(4) 0.0268(5) 0.0291(4) 0.000 -0.0046(3) 0.000
Ag2 0.0424(4) 0.0304(5) 0.0284(4) 0.000 -0.0033(3) 0.000
C1 0.034(4) 0.026(6) 0.031(4) 0.003(3) -0.007(3) 0.003(3)
C2 0.042(4) 0.038(5) 0.052(5) -0.002(4) -0.005(3) 0.001(4)
C3 0.046(5) 0.047(6) 0.068(6) -0.002(5) 0.023(4) 0.013(4)
C4 0.048(5) 0.044(6) 0.036(4) 0.001(4) -0.004(3) 0.000(4)
C5 0.034(4) 0.041(6) 0.016(3) -0.013(3) -0.010(3) 0.000(3)
C6 0.034(4) 0.036(5) 0.023(3) 0.009(3) -0.012(3) -0.008(3)
C7 0.043(4) 0.021(4) 0.024(3) 0.002(3) 0.007(3) -0.007(3)
C8 0.064(4) 0.036(4) 0.015(3) 0.004(3) -0.003(3) -0.012(4)
C9 0.059(6) 0.031(5) 0.038(5) -0.001(4) 0.000(4) 0.001(4)
C10 0.027(3) 0.045(8) 0.023(4) 0.007(3) 0.000(3) -0.002(3)
C11 0.032(4) 0.031(4) 0.035(4) -0.006(3) -0.002(3) -0.014(3)
C12 0.049(5) 0.043(6) 0.053(5) 0.001(4) 0.013(4) -0.008(4)
C13 0.038(4) 0.040(5) 0.021(3) 0.001(3) 0.014(3) 0.001(3)
C14 0.025(3) 0.026(5) 0.033(4) -0.006(3) -0.011(3) 0.004(3)
C15 0.029(3) 0.032(5) 0.032(4) 0.004(3) -0.010(3) 0.007(3)
C16 0.028(3) 0.038(5) 0.022(3) -0.005(3) -0.005(3) 0.009(3)
C17 0.051(4) 0.028(3) 0.023(3) 0.002(3) -0.002(3) -0.001(3)
C18 0.042(4) 0.029(4) 0.027(4) 0.008(3) -0.002(3) 0.007(3)
C19 0.074(7) 0.033(6) 0.105(9) 0.003(6) 0.050(6) -0.004(5)
N1 0.034(3) 0.032(5) 0.029(3) 0.003(3) -0.004(3) 0.005(3)
N2 0.038(3) 0.034(3) 0.020(2) 0.004(2) -0.005(2) 0.000(2)
N3 0.037(3) 0.029(5) 0.038(4) 0.002(4) -0.003(3) 0.005(3)
N4 0.038(3) 0.026(3) 0.023(3) 0.000(2) -0.008(2) -0.002(2)
N5 0.042(4) 0.061(6) 0.039(3) 0.008(4) -0.016(3) -0.002(4)
O1 0.161(11) 0.133(12) 0.107(8) -0.047(8) 0.041(7) -0.067(9)
O2 0.124(6) 0.078(5) 0.181(8) -0.076(6) 0.132(6) -0.062(5)
O3 0.107(6) 0.094(7) 0.126(7) -0.029(6) -0.032(5) -0.017(5)
O4 0.043(3) 0.057(4) 0.041(3) -0.007(3) 0.013(2) -0.002(3)

loop_
_atom_type_symbol
_atom_type_description
_atom_type_scat_dispersion_real
_atom_type_scat_dispersion_imag
_atom_type_scat_source
C C 0.0033 0.0016 'International Tables Vol C Tables 4.2.6.8 and 6.1.1.4'
H H 0.0000 0.0000 'International Tables Vol C Tables 4.2.6.8 and 6.1.1.4'
N N 0.0061 0.0033 'International Tables Vol C Tables 4.2.6.8 and 6.1.1.4'
O O 0.0106 0.0060 'International Tables Vol C Tables 4.2.6.8 and 6.1.1.4'
Ag Ag -0.8971 1.1015 'International Tables Vol C Tables 4.2.6.8 and 6.1.1.4'

loop_
_geom_angle_atom_site_label_1
_geom_angle_atom_site_label_2
_geom_angle_atom_site_label_3
_geom_angle
_geom_angle_site_symmetry_1
_geom_angle_site_symmetry_3
N1 Ag1 N1 112.6(4) . 2_554
N1 Ag1 N4 102.2(2) . 2
N1 Ag1 N4 132.5(2) 2_554 2
N1 Ag1 N4 132.5(2) . 1_554
N1 Ag1 N4 102.2(2) 2_554 1_554
N4 Ag1 N4 73.8(2) 2 1_554
N3 Ag2 N3 113.6(4) . 2
N3 Ag2 N2 116.6(2) . .
N3 Ag2 N2 115.8(2) 2 .
N3 Ag2 N2 115.8(2) . 2
N3 Ag2 N2 116.6(2) 2 2
N2 Ag2 N2 72.6(3) . 2
N1 C1 C5 124.3(8) . .
N1 C1 H1A 117.8 . .
C5 C1 H1A 117.8 . .
N1 C2 C3 119.8(11) . .
N1 C2 H2A 120.1 . .
C3 C2 H2A 120.1 . .
C4 C3 C2 117.8(9) . .
C4 C3 H3A 121.1 . .
C2 C3 H3A 121.1 . .
C5 C4 C3 123.4(10) . .
C5 C4 H4A 118.3 . .
C3 C4 H4A 118.3 . .
C4 C5 C1 116.0(9) . .
C4 C5 C6 125.3(9) . .
C1 C5 C6 118.6(8) . .
N2 C6 C5 112.4(7) . .
N2 C6 H6A 109.1 . .
C5 C6 H6A 109.1 . .
N2 C6 H6B 109.1 . .
C5 C6 H6B 109.1 . .
H6A C6 H6B 107.9 . .
N2 C7 C7 110.9(5) . 2
N2 C7 C8 113.6(7) . .
C7 C7 C8 111.6(5) 2 .
N2 C7 H7A 106.8 . .
C7 C7 H7A 106.8 2 .
C8 C7 H7A 106.8 . .
C9 C8 C7 113.8(6) . .
C9 C8 H8A 108.8 . .
C7 C8 H8A 108.8 . .
C9 C8 H8B 108.8 . .
C7 C8 H8B 108.8 . .
H8A C8 H8B 107.7 . .
C8 C9 C9 108.4(6) . 2
C8 C9 H9A 110.0 . .
C9 C9 H9A 110.0 2 .
C8 C9 H9B 110.0 . .
C9 C9 H9B 110.0 2 .
H9A C9 H9B 108.4 . .
N3 C10 C14 122.7(8) . .
N3 C10 H10A 118.7 . .
C14 C10 H10A 118.7 . .
N3 C11 C12 124.0(10) . .
N3 C11 H11A 118.0 . .
C12 C11 H11A 118.0 . .
C11 C12 C13 120.3(9) . .
C11 C12 H12A 119.8 . .
C13 C12 H12A 119.8 . .
C14 C13 C12 116.7(8) . .
C14 C13 H13A 121.7 . .
C12 C13 H13A 121.7 . .
C13 C14 C10 119.1(8) . .
C13 C14 C15 120.5(8) . .
C10 C14 C15 120.4(8) . .
N4 C15 C14 108.4(6) . .
N4 C15 H15A 110.0 . .
C14 C15 H15A 110.0 . .
N4 C15 H15B 110.0 . .
C14 C15 H15B 110.0 . .
H15A C15 H15B 108.4 . .
N4 C16 C16 110.7(5) . 2_556
N4 C16 C17 110.9(6) . .
C16 C16 C17 111.8(6) 2_556 .
N4 C16 H16A 107.7 . .
C16 C16 H16A 107.7 2_556 .
C17 C16 H16A 107.7 . .
C16 C17 C18 110.5(6) . .
C16 C17 H17A 109.6 . .
C18 C17 H17A 109.6 . .
C16 C17 H17B 109.6 . .
C18 C17 H17B 109.6 . .
H17A C17 H17B 108.1 . .
C17 C18 C18 110.4(6) . 2_556
C17 C18 H18A 109.6 . .
C18 C18 H18A 109.6 2_556 .
C17 C18 H18B 109.6 . .
C18 C18 H18B 109.6 2_556 .
H18A C18 H18B 108.1 . .
O4 C19 H19A 109.5 . .
O4 C19 H19B 109.5 . .
H19A C19 H19B 109.5 . .
O4 C19 H19C 109.5 . .
H19A C19 H19C 109.5 . .
H19B C19 H19C 109.5 . .
C2 N1 C1 118.4(8) . .
C2 N1 Ag1 117.2(7) . .
C1 N1 Ag1 123.6(5) . .
C6 N2 C7 113.3(6) . .
C6 N2 Ag2 112.3(5) . .
C7 N2 Ag2 111.0(5) . .
C10 N3 C11 117.1(8) . .
C10 N3 Ag2 125.4(6) . .
C11 N3 Ag2 116.4(7) . .
C16 N4 C15 112.9(6) . .
C16 N4 Ag1 110.7(4) . 1_556
C15 N4 Ag1 115.6(5) . 1_556
O3 N5 O2 137.7(10) . .
O3 N5 O1 113.0(10) . .
O2 N5 O1 109.2(9) . .
N5 O1 H1B 109.5 . .

loop_
_geom_bond_atom_site_label_1
_geom_bond_atom_site_label_2
_geom_bond_distance
_geom_bond_site_symmetry_2
Ag1 N1 2.296(7) .
Ag1 N1 2.296(7) 2_554
Ag1 N4 2.413(5) 2
Ag1 N4 2.413(5) 1_554
Ag2 N3 2.325(7) .
Ag2 N3 2.325(7) 2
Ag2 N2 2.416(6) .
Ag2 N2 2.416(6) 2
C1 N1 1.377(12) .
C1 C5 1.391(12) .
C1 H1A 0.9500 .
C2 N1 1.348(11) .
C2 C3 1.450(15) .
C2 H2A 0.9500 .
C3 C4 1.375(17) .
C3 H3A 0.9500 .
C4 C5 1.355(13) .
C4 H4A 0.9500 .
C5 C6 1.471(14) .
C6 N2 1.458(8) .
C6 H6A 0.9900 .
C6 H6B 0.9900 .
C7 N2 1.465(12) .
C7 C7 1.51(2) 2
C7 C8 1.542(12) .
C7 H7A 1.0000 .
C8 C9 1.534(15) .
C8 H8A 0.9900 .
C8 H8B 0.9900 .
C9 C9 1.54(2) 2
C9 H9A 0.9900 .
C9 H9B 0.9900 .
C10 N3 1.301(13) .
C10 C14 1.409(12) .
C10 H10A 0.9500 .
C11 N3 1.337(11) .
C11 C12 1.337(13) .
C11 H11A 0.9500 .
C12 C13 1.378(16) .
C12 H12A 0.9500 .
C13 C14 1.373(12) .
C13 H13A 0.9500 .
C14 C15 1.541(13) .
C15 N4 1.519(9) .
C15 H15A 0.9900 .
C15 H15B 0.9900 .
C16 N4 1.503(11) .
C16 C16 1.520(17) 2_556
C16 C17 1.517(13) .
C16 H16A 1.0000 .
C17 C18 1.536(13) .
C17 H17A 0.9900 .
C17 H17B 0.9900 .
C18 C18 1.545(19) 2_556
C18 H18A 0.9900 .
C18 H18B 0.9900 .
C19 O4 1.340(14) .
C19 H19A 0.9800 .
C19 H19B 0.9800 .
C19 H19C 0.9800 .
N4 Ag1 2.413(5) 1_556
N5 O3 1.219(11) .
N5 O2 1.219(10) .
N5 O1 1.416(13) .
O1 H1B 0.8400 .

loop_
_geom_hbond_atom_site_label_D
_geom_hbond_atom_site_label_H
_geom_hbond_atom_site_label_A
_geom_hbond_distance_DH
_geom_hbond_distance_HA
_geom_hbond_distance_DA
_geom_hbond_angle_DHA
O1 H1B O4 0.84 2.01 2.846(14) 171.1
